data_4315020
loop_
_publ_author_name
'Mrituanjay D. Pandey'
'Ashutosh Kumar Mishra'
'Vadapalli Chandrasekhar'
'Sandeep Verma'

_publ_contact_author_address
;Department of Chemistry,
Indian Institute of Technology Kanpur,
Kanpur 208016, India
;
_publ_contact_author_email sverma@iitk.ac.in
_publ_contact_author_fax '91-512-259 7436'
_publ_contact_author_name 'Verma, Sandeep'
_publ_contact_author_phone '91-512-259 7643'
_publ_section_title
;
 Silver-Guided Excimer Emission in an Adenine-Pyrene Conjugate:
 Fluorescence Lifetime and Crystal Studies
;
_journal_name_full 'Inorganic Chemistry'
_journal_page_first 2020
_journal_page_last 2022
_journal_paper_doi 10.1021/ic9022008
_journal_volume 49
_journal_year 2010
_chemical_formula_moiety 'C24 H20 Ag N6, N O3, O'
_chemical_formula_sum 'C24 H21 Ag N7 O4'
_chemical_formula_weight 579.35
_chemical_name_common 'Adenine-pyrene silver complex'
_chemical_name_systematic
; 
 ? 
;
_space_group_IT_number 15
_symmetry_cell_setting monoclinic
_symmetry_space_group_name_Hall '-C 2yc'
_symmetry_space_group_name_H-M 'C 1 2/c 1'
_atom_sites_solution_hydrogens geom
_atom_sites_solution_primary direct
_atom_sites_solution_secondary difmap
_audit_creation_method SHELXL-97
_cell_angle_alpha 90.00
_cell_angle_beta 105.473(4)
_cell_angle_gamma 90.00
_cell_formula_units_Z 8
_cell_length_a 19.543(2)
_cell_length_b 14.719(2)
_cell_length_c 17.692(2)
_cell_measurement_reflns_used 2040
_cell_measurement_temperature 100(2)
_cell_measurement_theta_max 22.72
_cell_measurement_theta_min 2.39
_cell_volume 4904.7(10)
_computing_structure_refinement 'SHELXL-97 (Sheldrick, 1997)'
_computing_structure_solution 'SHELXS-97 (Sheldrick, 1990)'
_diffrn_ambient_temperature 100(2)
_diffrn_measured_fraction_theta_full 0.994
_diffrn_measured_fraction_theta_max 0.994
_diffrn_measurement_device_type 'CCD area detector'
_diffrn_measurement_method 'omega scans'
_diffrn_radiation_monochromator graphite
_diffrn_radiation_source 'fine-focus sealed tube'
_diffrn_radiation_type MoK\a
_diffrn_radiation_wavelength 0.71073
_diffrn_reflns_av_R_equivalents 0.0643
_diffrn_reflns_av_sigmaI/netI 0.0726
_diffrn_reflns_limit_h_max 23
_diffrn_reflns_limit_h_min -18
_diffrn_reflns_limit_k_max 17
_diffrn_reflns_limit_k_min -15
_diffrn_reflns_limit_l_max 21
_diffrn_reflns_limit_l_min -21
_diffrn_reflns_number 12453
_diffrn_reflns_theta_full 25.03
_diffrn_reflns_theta_max 25.03
_diffrn_reflns_theta_min 4.24
_exptl_absorpt_coefficient_mu 0.867
_exptl_absorpt_correction_type none
_exptl_crystal_colour yellow
_exptl_crystal_density_diffrn 1.569
_exptl_crystal_density_method 'not measured'
_exptl_crystal_F_000 2344
_exptl_crystal_size_max 0.20
_exptl_crystal_size_mid 0.15
_exptl_crystal_size_min 0.14
_refine_diff_density_max 1.790
_refine_diff_density_min -0.802
_refine_diff_density_rms 0.193
_refine_ls_extinction_method none
_refine_ls_goodness_of_fit_ref 1.055
_refine_ls_hydrogen_treatment constr
_refine_ls_matrix_type full
_refine_ls_number_parameters 309
_refine_ls_number_reflns 4313
_refine_ls_number_restraints 124
_refine_ls_restrained_S_all 1.058
_refine_ls_R_factor_all 0.1221
_refine_ls_R_factor_gt 0.0873
_refine_ls_shift/su_max 0.047
_refine_ls_shift/su_mean 0.004
_refine_ls_structure_factor_coef Fsqd
_refine_ls_weighting_details 'calc w=1/[\s^2^(Fo^2^)+(0.1654P)^2^+29.3871P] where P=(Fo^2^+2Fc^2^)/3'
_refine_ls_weighting_scheme calc
_refine_ls_wR_factor_gt 0.2405
_refine_ls_wR_factor_ref 0.2705
_reflns_number_gt 2901
_reflns_number_total 4313
_reflns_threshold_expression >2sigma(I)
_cod_data_source_file ic9022008_si_002_3.cif
_cod_data_source_block SV_VC_2
_cod_depositor_comments
;
The following automatic conversions were performed:

'_symmetry_cell_setting' value 'Monoclinic' changed to 'monoclinic'
according to the built-in table from CIF Core dictionary named
'cif_core.dic' version 2.4.1 from 2010-06-29.

Automatic conversion script
Id: cif_fix_values 1646 2011-03-28 12:23:43Z adriana 
;
_cod_original_cell_volume 4904.6(12)
_cod_database_code 4315020

loop_
_symmetry_equiv_pos_as_xyz
'x, y, z'
'-x, y, -z+1/2'
'x+1/2, y+1/2, z'
'-x+1/2, y+1/2, -z+1/2'
'-x, -y, -z'
'x, -y, z-1/2'
'-x+1/2, -y+1/2, -z'
'x+1/2, -y+1/2, z-1/2'

loop_
_atom_site_label
_atom_site_type_symbol
_atom_site_fract_x
_atom_site_fract_y
_atom_site_fract_z
_atom_site_U_iso_or_equiv
_atom_site_adp_type
_atom_site_occupancy
_atom_site_symmetry_multiplicity
_atom_site_calc_flag
_atom_site_refinement_flags
_atom_site_disorder_assembly
_atom_site_disorder_group
C1 C 0.9083(6) 0.5449(11) 0.6281(9) 0.086(4) Uani 1 1 d DU . .
C2 C 0.9051(5) 0.6034(12) 0.5670(11) 0.123(5) Uani 1 1 d DU . .
H2 H 0.9036 0.5810 0.5174 0.147 Uiso 1 1 calc R . .
C3 C 0.9042(7) 0.7001(13) 0.5801(15) 0.145(7) Uani 1 1 d DU . .
H3 H 0.9010 0.7383 0.5374 0.174 Uiso 1 1 calc R . .
C4 C 0.9078(10) 0.7402(14) 0.6522(14) 0.154(8) Uani 1 1 d GDU . .
C5 C 0.9124(9) 0.6768(12) 0.7116(12) 0.134(6) Uani 1 1 d GDU . .
C6 C 0.9099(6) 0.5863(11) 0.7061(9) 0.089(4) Uani 1 1 d DU . .
C7 C 0.9135(7) 0.5177(11) 0.7683(11) 0.106(7) Uani 1 1 d D . .
H7 H 0.9143 0.4555 0.7592 0.127 Uiso 1 1 calc R . .
C8 C 0.9159(8) 0.5560(11) 0.8448(10) 0.096(5) Uani 1 1 d D . .
H8 H 0.9197 0.5205 0.8892 0.115 Uiso 1 1 calc R . .
C9 C 0.9116(7) 0.7116(13) 0.7836(11) 0.112(5) Uani 1 1 d GDU . .
C10 C 0.9118(6) 0.6521(10) 0.8457(9) 0.085(4) Uani 1 1 d DU . .
C11 C 0.9173(8) 0.6964(12) 0.9182(10) 0.114(5) Uani 1 1 d DU . .
H11 H 0.9224 0.6622 0.9635 0.137 Uiso 1 1 calc R . .
C12 C 0.9152(10) 0.7883(13) 0.9220(15) 0.140(7) Uani 1 1 d DU . .
H12 H 0.9170 0.8140 0.9705 0.168 Uiso 1 1 calc R . .
C13 C 0.9108(9) 0.8448(16) 0.8619(12) 0.130(6) Uani 1 1 d DU . .
H13 H 0.9080 0.9074 0.8677 0.157 Uiso 1 1 calc R . .
C14 C 0.9105(10) 0.8081(13) 0.7945(10) 0.116(6) Uiso 1 1 d GDU . .
C15 C 0.9082(12) 0.8684(9) 0.7334(11) 0.178(10) Uiso 1 1 d GD . .
H15 H 0.9077 0.9307 0.7421 0.213 Uiso 1 1 calc R . .
C16 C 0.9065(11) 0.8357(14) 0.6592(10) 0.147(8) Uiso 1 1 d GD . .
H16 H 0.9047 0.8742 0.6171 0.177 Uiso 1 1 calc R . .
C17 C 0.9056(7) 0.4455(10) 0.6280(12) 0.101(6) Uani 1 1 d . . .
H17A H 0.9220 0.4231 0.5843 0.121 Uiso 1 1 calc R . .
H17B H 0.9383 0.4233 0.6758 0.121 Uiso 1 1 calc R . .
C18 C 0.7282(5) 0.6285(6) 0.7958(5) 0.036(2) Uani 1 1 d . . .
H18 H 0.7285 0.5864 0.8351 0.043 Uiso 1 1 calc R . .
C19 C 0.7274(4) 0.6870(5) 0.6846(4) 0.0281(17) Uani 1 1 d . . .
C20 C 0.7304(4) 0.7072(5) 0.6084(5) 0.0302(18) Uani 1 1 d . . .
C21 C 0.7337(5) 0.8599(5) 0.6444(5) 0.038(2) Uani 1 1 d . . .
H21 H 0.7352 0.9201 0.6290 0.045 Uiso 1 1 calc R . .
C22 C 0.7297(5) 0.7586(5) 0.7363(4) 0.0287(18) Uani 1 1 d . . .
C23 C 0.8373(6) 0.3086(6) 0.6152(6) 0.046(2) Uani 1 1 d . . .
H23A H 0.8756 0.2847 0.6572 0.056 Uiso 1 1 calc R . .
H23B H 0.8472 0.2931 0.5659 0.056 Uiso 1 1 calc R . .
C24 C 0.7692(5) 0.2647(6) 0.6185(5) 0.036(2) Uani 1 1 d . . .
H24A H 0.7323 0.3107 0.6090 0.044 Uiso 1 1 calc R . .
H24B H 0.7560 0.2204 0.5766 0.044 Uiso 1 1 calc R . .
N1 N 0.7339(4) 0.7973(4) 0.5903(4) 0.0338(17) Uani 1 1 d . . .
N3 N 0.7684(4) 0.3462(4) 0.7805(4) 0.0348(17) Uani 1 1 d . . .
N6 N 0.7288(4) 0.6465(5) 0.5538(4) 0.0366(17) Uani 1 1 d . . .
H6A H 0.7300 0.6634 0.5077 0.044 Uiso 1 1 calc R . .
H6B H 0.7267 0.5896 0.5642 0.044 Uiso 1 1 calc R . .
N7 N 0.7277(4) 0.6058(4) 0.7235(4) 0.0340(16) Uani 1 1 d . . .
N9 N 0.7282(4) 0.7192(5) 0.8067(3) 0.0303(16) Uani 1 1 d . . .
N10 N 0.8357(5) 0.4081(5) 0.6223(6) 0.054(2) Uani 1 1 d . . .
H10 H 0.8110 0.4252 0.5732 0.065 Uiso 1 1 calc R . .
N11 N 0.6790(5) 0.5585(5) 0.9759(5) 0.051(2) Uani 1 1 d . . .
O1 O 0.6640(4) 0.5347(4) 1.0374(5) 0.056(2) Uani 1 1 d . . .
O2 O 0.7392(4) 0.5441(4) 0.9670(4) 0.0451(16) Uani 1 1 d . . .
O3 O 0.6342(5) 0.5970(8) 0.9227(6) 0.101(4) Uani 1 1 d . . .
O1S O 0.0392(16) 0.130(2) 0.6019(18) 0.143(9) Uiso 0.50 1 d P A 1
O1SA O 0.0437(14) 0.2240(19) 0.6455(16) 0.127(8) Uiso 0.50 1 d P B 2
Ag1 Ag 0.76769(4) 0.46930(4) 0.69904(4) 0.0427(3) Uani 1 1 d . . .

loop_
_atom_site_aniso_label
_atom_site_aniso_U_11
_atom_site_aniso_U_22
_atom_site_aniso_U_33
_atom_site_aniso_U_23
_atom_site_aniso_U_13
_atom_site_aniso_U_12
C1 0.061(8) 0.110(9) 0.094(9) 0.019(6) 0.033(8) -0.002(7)
C2 0.090(10) 0.124(11) 0.155(11) 0.064(9) 0.035(10) -0.025(10)
C3 0.074(11) 0.124(11) 0.223(16) 0.067(12) 0.016(14) -0.014(11)
C4 0.064(10) 0.132(13) 0.24(2) 0.031(10) 0.002(15) -0.015(11)
C5 0.075(10) 0.107(10) 0.205(15) -0.006(10) 0.012(12) 0.005(10)
C6 0.023(6) 0.116(9) 0.122(9) -0.028(9) 0.011(6) -0.007(7)
C7 0.038(8) 0.084(11) 0.19(2) -0.004(12) 0.026(10) 0.013(7)
C8 0.068(10) 0.109(13) 0.101(12) -0.006(10) 0.005(8) 0.005(9)
C9 0.040(8) 0.175(15) 0.119(10) -0.015(9) 0.018(8) -0.007(9)
C10 0.036(6) 0.103(11) 0.119(10) -0.030(7) 0.026(7) -0.002(7)
C11 0.088(10) 0.128(11) 0.134(10) -0.056(9) 0.045(10) 0.000(9)
C12 0.114(13) 0.127(12) 0.188(17) -0.055(10) 0.056(14) -0.001(12)
C13 0.062(9) 0.157(13) 0.172(17) -0.033(10) 0.029(11) -0.020(11)
C17 0.057(9) 0.061(8) 0.178(18) 0.012(10) 0.019(10) -0.010(6)
C18 0.067(6) 0.017(4) 0.029(4) 0.005(3) 0.022(4) 0.002(4)
C19 0.038(5) 0.020(4) 0.027(4) 0.000(3) 0.010(3) -0.005(3)
C20 0.040(5) 0.026(4) 0.027(4) 0.004(3) 0.012(4) -0.002(3)
C21 0.070(6) 0.019(4) 0.033(4) 0.004(3) 0.028(4) 0.001(4)
C22 0.044(5) 0.023(4) 0.021(4) 0.001(3) 0.012(3) 0.003(3)
C23 0.074(7) 0.032(5) 0.041(5) 0.004(4) 0.028(5) 0.004(4)
C24 0.061(6) 0.024(4) 0.031(4) 0.001(4) 0.024(4) -0.001(4)
N1 0.057(5) 0.021(3) 0.025(3) 0.000(3) 0.014(3) -0.005(3)
N3 0.062(5) 0.017(3) 0.029(4) 0.003(3) 0.019(3) 0.008(3)
N6 0.062(5) 0.027(4) 0.023(3) 0.000(3) 0.015(3) -0.004(3)
N7 0.061(5) 0.021(3) 0.026(3) 0.001(3) 0.021(3) 0.003(3)
N9 0.050(5) 0.026(4) 0.021(3) 0.003(3) 0.019(3) 0.003(3)
N10 0.058(6) 0.033(4) 0.077(6) 0.001(4) 0.030(5) 0.000(4)
N11 0.066(6) 0.028(4) 0.060(6) 0.017(4) 0.021(5) 0.014(4)
O1 0.085(6) 0.037(4) 0.060(5) 0.008(3) 0.043(4) 0.015(3)
O2 0.061(5) 0.033(3) 0.045(4) 0.003(3) 0.021(3) 0.003(3)
O3 0.081(7) 0.115(8) 0.117(8) 0.071(7) 0.046(6) 0.035(6)
Ag1 0.0823(7) 0.0186(4) 0.0317(4) 0.0015(3) 0.0229(4) 0.0044(3)

loop_
_atom_type_symbol
_atom_type_description
_atom_type_scat_dispersion_real
_atom_type_scat_dispersion_imag
_atom_type_scat_source
C C 0.0033 0.0016 'International Tables Vol C Tables 4.2.6.8 and 6.1.1.4'
H H 0.0000 0.0000 'International Tables Vol C Tables 4.2.6.8 and 6.1.1.4'
N N 0.0061 0.0033 'International Tables Vol C Tables 4.2.6.8 and 6.1.1.4'
O O 0.0106 0.0060 'International Tables Vol C Tables 4.2.6.8 and 6.1.1.4'
Ag Ag -0.8971 1.1015 'International Tables Vol C Tables 4.2.6.8 and 6.1.1.4'

loop_
_geom_angle_atom_site_label_1
_geom_angle_atom_site_label_2
_geom_angle_atom_site_label_3
_geom_angle
_geom_angle_site_symmetry_1
_geom_angle_site_symmetry_3
_geom_angle_publ_flag
C2 C1 C17 129.3(17) . . ?
C2 C1 C6 117.1(17) . . ?
C17 C1 C6 113.5(14) . . ?
C1 C2 C3 119(2) . . ?
C1 C2 H2 120.2 . . ?
C3 C2 H2 120.3 . . ?
C4 C3 C2 125(2) . . ?
C4 C3 H3 117.7 . . ?
C2 C3 H3 117.7 . . ?
C3 C4 C5 113(2) . . ?
C3 C4 C16 120.4(18) . . ?
C5 C4 C16 127(2) . . ?
C6 C5 C4 128(2) . . ?
C6 C5 C9 115.4(19) . . ?
C4 C5 C9 115.8(19) . . ?
C5 C6 C7 129.3(17) . . ?
C5 C6 C1 117.6(17) . . ?
C7 C6 C1 113.0(14) . . ?
C8 C7 C6 114.2(15) . . ?
C8 C7 H7 122.9 . . ?
C6 C7 H7 122.9 . . ?
C10 C8 C7 114.2(15) . . ?
C10 C8 H8 122.9 . . ?
C7 C8 H8 122.9 . . ?
C14 C9 C5 119.8(17) . . ?
C14 C9 C10 120.7(16) . . ?
C5 C9 C10 119.5(17) . . ?
C11 C10 C8 118.7(16) . . ?
C11 C10 C9 113.8(16) . . ?
C8 C10 C9 127.0(15) . . ?
C12 C11 C10 121(2) . . ?
C12 C11 H11 119.7 . . ?
C10 C11 H11 119.7 . . ?
C13 C12 C11 125(2) . . ?
C13 C12 H12 117.3 . . ?
C11 C12 H12 117.3 . . ?
C14 C13 C12 117(2) . . ?
C14 C13 H13 121.5 . . ?
C12 C13 H13 121.5 . . ?
C13 C14 C9 122.3(19) . . ?
C13 C14 C15 115.9(18) . . ?
C9 C14 C15 121.8(12) . . ?
C16 C15 C14 120.0 . . ?
C16 C15 H15 120.0 . . ?
C14 C15 H15 120.0 . . ?
C15 C16 C4 115.6(14) . . ?
C15 C16 H16 122.2 . . ?
C4 C16 H16 122.2 . . ?
N10 C17 C1 114.3(11) . . ?
N10 C17 H17A 108.7 . . ?
C1 C17 H17A 108.7 . . ?
N10 C17 H17B 108.7 . . ?
C1 C17 H17B 108.7 . . ?
H17A C17 H17B 107.6 . . ?
N7 C18 N9 112.9(7) . . ?
N7 C18 H18 123.5 . . ?
N9 C18 H18 123.5 . . ?
N7 C19 C22 109.5(7) . . ?
N7 C19 C20 132.1(7) . . ?
C22 C19 C20 118.2(7) . . ?
N6 C20 N1 118.8(7) . . ?
N6 C20 C19 124.6(7) . . ?
N1 C20 C19 116.6(7) . . ?
N1 C21 N3 127.5(7) . 4_656 ?
N1 C21 H21 116.2 . . ?
N3 C21 H21 116.2 4_656 . ?
N3 C22 N9 128.2(7) 4_656 . ?
N3 C22 C19 126.0(7) 4_656 . ?
N9 C22 C19 105.7(7) . . ?
N10 C23 C24 112.8(8) . . ?
N10 C23 H23A 109.0 . . ?
C24 C23 H23A 109.0 . . ?
N10 C23 H23B 109.0 . . ?
C24 C23 H23B 109.0 . . ?
H23A C23 H23B 107.8 . . ?
N9 C24 C23 114.5(8) 4_646 . ?
N9 C24 H24A 108.6 4_646 . ?
C23 C24 H24A 108.6 . . ?
N9 C24 H24B 108.6 4_646 . ?
C23 C24 H24B 108.6 . . ?
H24A C24 H24B 107.6 . . ?
C21 N1 C20 119.5(7) . . ?
C22 N3 C21 112.0(7) 4_646 4_646 ?
C22 N3 Ag1 128.2(5) 4_646 . ?
C21 N3 Ag1 119.8(5) 4_646 . ?
C20 N6 H6A 120.0 . . ?
C20 N6 H6B 120.0 . . ?
H6A N6 H6B 120.0 . . ?
C18 N7 C19 105.2(7) . . ?
C18 N7 Ag1 120.2(5) . . ?
C19 N7 Ag1 129.5(5) . . ?
C18 N9 C22 106.6(6) . . ?
C18 N9 C24 125.3(6) . 4_656 ?
C22 N9 C24 128.0(7) . 4_656 ?
C17 N10 C23 110.0(9) . . ?
C17 N10 Ag1 119.2(9) . . ?
C23 N10 Ag1 117.8(6) . . ?
C17 N10 H10 102.2 . . ?
C23 N10 H10 102.2 . . ?
Ag1 N10 H10 102.2 . . ?
O3 N11 O2 118.9(9) . . ?
O3 N11 O1 120.5(10) . . ?
O2 N11 O1 120.7(8) . . ?
N7 Ag1 N3 121.8(2) . . ?
N7 Ag1 N10 138.2(3) . . ?
N3 Ag1 N10 98.7(3) . . ?

loop_
_geom_bond_atom_site_label_1
_geom_bond_atom_site_label_2
_geom_bond_distance
_geom_bond_site_symmetry_2
_geom_bond_publ_flag
C1 C2 1.370(15) . ?
C1 C17 1.465(19) . ?
C1 C6 1.50(2) . ?
C2 C3 1.444(17) . ?
C2 H2 0.9300 . ?
C3 C4 1.389(17) . ?
C3 H3 0.9300 . ?
C4 C5 1.3900 . ?
C4 C16 1.412(17) . ?
C5 C6 1.336(16) . ?
C5 C9 1.378(16) . ?
C6 C7 1.481(16) . ?
C7 C8 1.456(16) . ?
C7 H7 0.9300 . ?
C8 C10 1.417(15) . ?
C8 H8 0.9300 . ?
C9 C14 1.434(16) . ?
C9 C10 1.405(15) . ?
C10 C11 1.416(15) . ?
C11 C12 1.355(17) . ?
C11 H11 0.9300 . ?
C12 C13 1.334(17) . ?
C12 H12 0.9300 . ?
C13 C14 1.308(16) . ?
C13 H13 0.9300 . ?
C14 C15 1.3900 . ?
C15 C16 1.3900 . ?
C15 H15 0.9300 . ?
C16 H16 0.9300 . ?
C17 N10 1.452(15) . ?
C17 H17A 0.9700 . ?
C17 H17B 0.9700 . ?
C18 N7 1.319(10) . ?
C18 N9 1.349(11) . ?
C18 H18 0.9300 . ?
C19 N7 1.380(10) . ?
C19 C22 1.389(11) . ?
C19 C20 1.397(11) . ?
C20 N6 1.309(10) . ?
C20 N1 1.370(10) . ?
C21 N1 1.330(10) . ?
C21 N3 1.356(10) 4_656 ?
C21 H21 0.9300 . ?
C22 N3 1.325(10) 4_656 ?
C22 N9 1.380(9) . ?
C23 N10 1.471(12) . ?
C23 C24 1.494(13) . ?
C23 H23A 0.9700 . ?
C23 H23B 0.9700 . ?
C24 N9 1.471(10) 4_646 ?
C24 H24A 0.9700 . ?
C24 H24B 0.9700 . ?
N3 C22 1.325(10) 4_646 ?
N3 C21 1.356(10) 4_646 ?
N3 Ag1 2.313(6) . ?
N6 H6A 0.8600 . ?
N6 H6B 0.8600 . ?
N7 Ag1 2.239(7) . ?
N9 C24 1.471(10) 4_656 ?
N10 Ag1 2.320(8) . ?
N10 H10 0.9100 . ?
N11 O3 1.238(11) . ?
N11 O2 1.246(11) . ?
N11 O1 1.250(11) . ?

loop_
_geom_torsion_atom_site_label_1
_geom_torsion_atom_site_label_2
_geom_torsion_atom_site_label_3
_geom_torsion_atom_site_label_4
_geom_torsion
_geom_torsion_site_symmetry_1
_geom_torsion_site_symmetry_2
_geom_torsion_site_symmetry_3
_geom_torsion_site_symmetry_4
_geom_torsion_publ_flag
C17 C1 C2 C3 176.1(12) . . . . ?
C6 C1 C2 C3 0.6(7) . . . . ?
C1 C2 C3 C4 1.4(12) . . . . ?
C2 C3 C4 C5 0(2) . . . . ?
C2 C3 C4 C16 180.0(13) . . . . ?
C3 C4 C5 C6 -4(3) . . . . ?
C16 C4 C5 C6 176.0(18) . . . . ?
C3 C4 C5 C9 -176.1(15) . . . . ?
C16 C4 C5 C9 4(3) . . . . ?
C4 C5 C6 C7 -178.9(16) . . . . ?
C9 C5 C6 C7 -7(2) . . . . ?
C4 C5 C6 C1 6(3) . . . . ?
C9 C5 C6 C1 178.1(12) . . . . ?
C2 C1 C6 C5 -3.9(15) . . . . ?
C17 C1 C6 C5 179.9(13) . . . . ?
C2 C1 C6 C7 -179.8(8) . . . . ?
C17 C1 C6 C7 4.0(15) . . . . ?
C5 C6 C7 C8 4(2) . . . . ?
C1 C6 C7 C8 179.4(11) . . . . ?
C6 C7 C8 C10 2.0(17) . . . . ?
C6 C5 C9 C14 -176.8(15) . . . . ?
C4 C5 C9 C14 -4(2) . . . . ?
C6 C5 C9 C10 3(2) . . . . ?
C4 C5 C9 C10 176.2(14) . . . . ?
C7 C8 C10 C11 -176.8(12) . . . . ?
C7 C8 C10 C9 -5(2) . . . . ?
C14 C9 C10 C11 -5(2) . . . . ?
C5 C9 C10 C11 174.7(14) . . . . ?
C14 C9 C10 C8 -177.2(15) . . . . ?
C5 C9 C10 C8 3(2) . . . . ?
C8 C10 C11 C12 178.6(15) . . . . ?
C9 C10 C11 C12 6(2) . . . . ?
C10 C11 C12 C13 -3(3) . . . . ?
C11 C12 C13 C14 -2(3) . . . . ?
C12 C13 C14 C9 3(3) . . . . ?
C12 C13 C14 C15 -177.9(19) . . . . ?
C5 C9 C14 C13 -179.0(17) . . . . ?
C10 C9 C14 C13 1(3) . . . . ?
C5 C9 C14 C15 2(3) . . . . ?
C10 C9 C14 C15 -178.1(16) . . . . ?
C13 C14 C15 C16 -179(2) . . . . ?
C9 C14 C15 C16 0(3) . . . . ?
C14 C15 C16 C4 0(3) . . . . ?
C3 C4 C16 C15 178.1(18) . . . . ?
C5 C4 C16 C15 -2(3) . . . . ?
C2 C1 C17 N10 -96.5(16) . . . . ?
C6 C1 C17 N10 79.1(16) . . . . ?
N7 C19 C20 N6 5.7(15) . . . . ?
C22 C19 C20 N6 179.9(8) . . . . ?
N7 C19 C20 N1 -175.6(9) . . . . ?
C22 C19 C20 N1 -1.4(12) . . . . ?
N7 C19 C22 N3 178.5(9) . . . 4_656 ?
C20 C19 C22 N3 3.0(13) . . . 4_656 ?
N7 C19 C22 N9 -2.6(9) . . . . ?
C20 C19 C22 N9 -178.1(8) . . . . ?
N10 C23 C24 N9 -104.6(9) . . . 4_646 ?
N3 C21 N1 C20 1.2(14) 4_656 . . . ?
N6 C20 N1 C21 178.3(8) . . . . ?
C19 C20 N1 C21 -0.5(12) . . . . ?
N9 C18 N7 C19 0.0(10) . . . . ?
N9 C18 N7 Ag1 157.0(6) . . . . ?
C22 C19 N7 C18 1.6(10) . . . . ?
C20 C19 N7 C18 176.2(9) . . . . ?
C22 C19 N7 Ag1 -152.4(6) . . . . ?
C20 C19 N7 Ag1 22.2(14) . . . . ?
N7 C18 N9 C22 -1.7(10) . . . . ?
N7 C18 N9 C24 -178.1(8) . . . 4_656 ?
N3 C22 N9 C18 -178.6(9) 4_656 . . . ?
C19 C22 N9 C18 2.5(9) . . . . ?
N3 C22 N9 C24 -2.2(14) 4_656 . . 4_656 ?
C19 C22 N9 C24 178.9(8) . . . 4_656 ?
C1 C17 N10 C23 174.7(13) . . . . ?
C1 C17 N10 Ag1 -44.9(18) . . . . ?
C24 C23 N10 C17 173.3(11) . . . . ?
C24 C23 N10 Ag1 32.2(11) . . . . ?
C18 N7 Ag1 N3 24.9(8) . . . . ?
C19 N7 Ag1 N3 175.6(7) . . . . ?
C18 N7 Ag1 N10 -138.8(7) . . . . ?
C19 N7 Ag1 N10 11.9(10) . . . . ?
C22 N3 Ag1 N7 158.6(7) 4_646 . . . ?
C21 N3 Ag1 N7 -21.0(8) 4_646 . . . ?
C22 N3 Ag1 N10 -32.3(8) 4_646 . . . ?
C21 N3 Ag1 N10 148.1(7) 4_646 . . . ?
C17 N10 Ag1 N7 53.5(11) . . . . ?
C23 N10 Ag1 N7 -169.1(6) . . . . ?
C17 N10 Ag1 N3 -112.6(9) . . . . ?
C23 N10 Ag1 N3 24.9(8) . . . . ?
